data_4348381
loop_
_publ_author_name
'Lanchas, M\'onica'
'Arcediano, Sandra'
'Beobide, Garikoitz'
'Castillo, Oscar'
'Luque, Antonio'
'P\'erez-Y\'a\~nez, Sonia'

_publ_section_title
;
 Towards multicomponent MOFs via solvent-free synthesis under conventional
 oven and microwave assisted heating
;
_journal_issue 5
_journal_name_full 'Inorganic Chemistry Frontiers'
_journal_page_first 425
_journal_paper_doi 10.1039/C4QI00208C
_journal_volume 2
_journal_year 2015
_chemical_compound_source 'synthesis as described'
_chemical_formula_moiety 'C18 H20 N10 O8 Zn3,  3 H2 O'
_chemical_formula_structural 'C18 H20 N10 O8 Zn3,  3 H2 O'
_chemical_formula_sum 'C18 H26 N10 O11 Zn3'
_chemical_formula_weight 754.60
_chemical_name_systematic
'poly-[bis(mu-acetato-kO:kO')bis(mu-acetato-kO:kO)bis(mu3-adeninato-k3-N3:N7:N9)trizinc(II)] trihydrate'
_space_group_IT_number 14
_space_group_name_Hall '-P 2ybc'
_space_group_name_H-M_alt 'P 1 21/c 1'
_symmetry_cell_setting monoclinic
_symmetry_Int_Tables_number 14
_symmetry_space_group_name_Hall '-P 2ybc'
_symmetry_space_group_name_H-M 'P 1 21/c 1'
_atom_sites_solution_hydrogens geom
_atom_sites_solution_primary direct
_atom_sites_solution_secondary difmap
_audit_creation_method SHELXL97
_audit_update_record
;
2014-11-21 deposited with the CCDC.
2015-02-11 downloaded from the CCDC.
;
_cell_angle_alpha 90.00
_cell_angle_beta 96.400(3)
_cell_angle_gamma 90.00
_cell_formula_units_Z 2
_cell_length_a 9.1709(4)
_cell_length_b 11.7306(4)
_cell_length_c 12.9958(4)
_cell_measurement_reflns_used 9751
_cell_measurement_temperature 100(2)
_cell_measurement_theta_max 27.00
_cell_measurement_theta_min 2.23
_cell_volume 1389.38(9)
_computing_cell_refinement 'CrysAlis CCD (Oxford Diffraction, 2003)'
_computing_data_collection 'CrysAlis CCD (Oxford Diffraction, 2003)'
_computing_data_reduction 'CrysAlis RED (Oxford Diffraction, 2003)'
_computing_molecular_graphics 'Ortep-3 (Farrugia, 1997)'
_computing_publication_material 'WinGX (Farrugia, 1999)'
_computing_structure_refinement 'SHELXL-97 (Sheldrick, 1997)'
_computing_structure_solution 'Sir92 (Altomare et al., 1993)'
_diffrn_ambient_temperature 100(2)
_diffrn_measured_fraction_theta_full 0.991
_diffrn_measured_fraction_theta_max 0.991
_diffrn_measurement_device_type 'SuperNova, Single source at offset), Eos'
_diffrn_measurement_method \w
_diffrn_radiation_monochromator mirror
_diffrn_radiation_source 'SuperNova (Mo) X-ray Source'
_diffrn_radiation_type MoK\a
_diffrn_radiation_wavelength 0.71073
_diffrn_reflns_av_R_equivalents 0.0708
_diffrn_reflns_av_sigmaI/netI 0.0798
_diffrn_reflns_limit_h_max 8
_diffrn_reflns_limit_h_min -11
_diffrn_reflns_limit_k_max 14
_diffrn_reflns_limit_k_min -14
_diffrn_reflns_limit_l_max 16
_diffrn_reflns_limit_l_min -12
_diffrn_reflns_number 9751
_diffrn_reflns_theta_full 27.00
_diffrn_reflns_theta_max 27.00
_diffrn_reflns_theta_min 2.23
_diffrn_standards_decay_% 0
_diffrn_standards_interval_count 0
_diffrn_standards_interval_time 0
_diffrn_standards_number 0
_exptl_absorpt_coefficient_mu 2.642
_exptl_absorpt_correction_T_max 0.854
_exptl_absorpt_correction_T_min 0.797
_exptl_absorpt_correction_type analytical
_exptl_absorpt_process_details
;
CrysAlis RED, Oxford Diffraction Ltd.,
Version 1.170.32 (release 06.06.2003 CrysAlis170 VC++)
(compiled Jun  6 2003,13:53:32)
Analytical numeric absorption correction using a multifaceted crystal
model based on expressions derived by R.C. Clark & J.S. Reid.
;
_exptl_crystal_colour white
_exptl_crystal_density_diffrn 1.804
_exptl_crystal_description octahedral
_exptl_crystal_F_000 764
_exptl_crystal_size_max 0.10
_exptl_crystal_size_mid 0.07
_exptl_crystal_size_min 0.06
_refine_diff_density_max 1.401
_refine_diff_density_min -0.620
_refine_diff_density_rms 0.141
_refine_ls_extinction_method none
_refine_ls_goodness_of_fit_ref 1.041
_refine_ls_hydrogen_treatment constr
_refine_ls_matrix_type full
_refine_ls_number_parameters 189
_refine_ls_number_reflns 2999
_refine_ls_number_restraints 5
_refine_ls_restrained_S_all 1.041
_refine_ls_R_factor_all 0.0918
_refine_ls_R_factor_gt 0.0600
_refine_ls_shift/su_max 0.000
_refine_ls_shift/su_mean 0.000
_refine_ls_structure_factor_coef Fsqd
_refine_ls_weighting_details 'calc w=1/[\s^2^(Fo^2^)+(0.0491P)^2^+6.5940P] where P=(Fo^2^+2Fc^2^)/3'
_refine_ls_weighting_scheme calc
_refine_ls_wR_factor_gt 0.1265
_refine_ls_wR_factor_ref 0.1404
_reflns_number_gt 2190
_reflns_number_total 2999
_reflns_threshold_expression >2sigma(I)
_cod_data_source_file c4qi00208c2.cif
_cod_data_source_block compound-2
_cod_original_sg_symbol_H-M P21/c
_cod_database_code 4348381

loop_
_symmetry_equiv_pos_as_xyz
'x, y, z'
'-x, y+1/2, -z+1/2'
'-x, -y, -z'
'x, -y-1/2, z-1/2'

loop_
_atom_site_label
_atom_site_type_symbol
_atom_site_fract_x
_atom_site_fract_y
_atom_site_fract_z
_atom_site_U_iso_or_equiv
_atom_site_adp_type
_atom_site_occupancy
_atom_site_symmetry_multiplicity
_atom_site_calc_flag
_atom_site_refinement_flags
_atom_site_disorder_assembly
_atom_site_disorder_group
Zn1 Zn 0.5000 0.5000 0.5000 0.0157(2) Uani 1 2 d S . .
Zn2 Zn 0.63816(7) 0.38220(6) 0.29479(5) 0.0173(2) Uani 1 1 d . . .
N1 N 0.8790(5) 0.3837(4) -0.0416(4) 0.0201(11) Uani 1 1 d . . .
C2 C 0.8238(6) 0.3021(5) -0.1052(4) 0.0188(13) Uani 1 1 d . . .
H2 H 0.8563 0.3017 -0.1705 0.023 Uiso 1 1 calc R . .
N3 N 0.7285(5) 0.2210(4) -0.0881(3) 0.0169(10) Uani 1 1 d . . .
C4 C 0.6873(6) 0.2258(5) 0.0092(4) 0.0150(12) Uani 1 1 d . . .
C5 C 0.7317(6) 0.3096(5) 0.0805(4) 0.0146(12) Uani 1 1 d . . .
C6 C 0.8340(6) 0.3927(5) 0.0544(4) 0.0178(12) Uani 1 1 d . . .
N6 N 0.8908(6) 0.4741(4) 0.1163(4) 0.0239(12) Uani 1 1 d . . .
H6A H 0.9547 0.5199 0.0956 0.029 Uiso 1 1 calc R . .
H6B H 0.8640 0.4814 0.1773 0.029 Uiso 1 1 calc R . .
N7 N 0.6640(5) 0.2902(4) 0.1690(3) 0.0161(10) Uani 1 1 d . . .
C8 C 0.5875(6) 0.1939(5) 0.1469(4) 0.0184(12) Uani 1 1 d . . .
H8 H 0.5325 0.1595 0.1942 0.022 Uiso 1 1 calc R . .
N9 N 0.5957(5) 0.1505(4) 0.0519(4) 0.0172(11) Uani 1 1 d . . .
O1 O 0.7011(4) 0.5673(4) 0.4550(3) 0.0213(9) Uani 1 1 d . . .
O2 O 0.7759(5) 0.5102(4) 0.3068(3) 0.0248(10) Uani 1 1 d . . .
C11 C 0.7857(7) 0.5728(5) 0.3867(5) 0.0193(13) Uani 1 1 d . . .
C12 C 0.9095(7) 0.6588(6) 0.3981(6) 0.0367(18) Uani 1 1 d . . .
H12A H 0.9648 0.6530 0.3398 0.055 Uiso 1 1 calc R . .
H12B H 0.9725 0.6436 0.4606 0.055 Uiso 1 1 calc R . .
H12C H 0.8696 0.7342 0.4010 0.055 Uiso 1 1 calc R . .
O3 O 0.4520(4) 0.4274(3) 0.3442(3) 0.0198(9) Uani 1 1 d DU . .
O4A O 0.347(2) 0.3153(15) 0.2256(13) 0.127(7) Uiso 0.50 1 d PDU A 1
C21A C 0.3357(11) 0.3933(9) 0.2904(8) 0.051(4) Uiso 0.50 1 d PDU A 1
C22A C 0.1910(13) 0.4412(14) 0.3010(12) 0.028(4) Uiso 0.50 1 d PDU A 1
H22A H 0.1249 0.3809 0.3147 0.043 Uiso 0.50 1 calc PR A 1
H22B H 0.1543 0.4793 0.2380 0.043 Uiso 0.50 1 calc PR A 1
H22C H 0.1986 0.4946 0.3573 0.043 Uiso 0.50 1 calc PR A 1
O4B O 0.3625(10) 0.2571(8) 0.3030(7) 0.034(2) Uiso 0.50 1 d PDU A 2
C21B C 0.3436(10) 0.3609(8) 0.3210(4) 0.019(3) Uiso 0.50 1 d PDU A 2
C22B C 0.1927(12) 0.4026(13) 0.3145(11) 0.024(3) Uiso 0.50 1 d PDU A 2
H22D H 0.1579 0.4189 0.2436 0.036 Uiso 0.50 1 calc PR A 2
H22E H 0.1896 0.4709 0.3550 0.036 Uiso 0.50 1 calc PR A 2
H22F H 0.1314 0.3456 0.3407 0.036 Uiso 0.50 1 calc PR A 2
O1W O 0.5297(14) 0.5236(10) 0.1504(10) 0.057(3) Uiso 0.50 1 d P B -3
O2W O 0.474(2) 0.4612(18) -0.0513(16) 0.132(7) Uiso 0.50 1 d P C -3
O3W O 0.342(2) 0.1533(16) 0.4916(14) 0.112(6) Uiso 0.50 1 d P D -3

loop_
_atom_site_aniso_label
_atom_site_aniso_U_11
_atom_site_aniso_U_22
_atom_site_aniso_U_33
_atom_site_aniso_U_23
_atom_site_aniso_U_13
_atom_site_aniso_U_12
Zn1 0.0207(5) 0.0137(5) 0.0136(5) 0.0012(4) 0.0064(4) 0.0055(4)
Zn2 0.0194(4) 0.0189(4) 0.0151(3) -0.0044(3) 0.0079(3) -0.0021(3)
N1 0.021(3) 0.026(3) 0.015(2) -0.001(2) 0.009(2) -0.007(2)
C2 0.017(3) 0.030(3) 0.010(3) 0.002(2) 0.005(2) -0.002(2)
N3 0.023(3) 0.019(3) 0.010(2) 0.001(2) 0.0067(19) -0.004(2)
C4 0.015(3) 0.015(3) 0.016(3) 0.002(2) 0.004(2) 0.000(2)
C5 0.018(3) 0.015(3) 0.011(3) 0.001(2) 0.001(2) -0.002(2)
C6 0.018(3) 0.021(3) 0.014(3) 0.003(2) 0.003(2) -0.004(2)
N6 0.026(3) 0.032(3) 0.016(3) -0.004(2) 0.009(2) -0.019(2)
N7 0.023(3) 0.015(3) 0.012(2) 0.0006(19) 0.009(2) -0.005(2)
C8 0.024(3) 0.021(3) 0.012(3) 0.003(2) 0.005(2) -0.003(2)
N9 0.022(3) 0.013(2) 0.017(2) 0.0007(19) 0.006(2) -0.008(2)
O1 0.020(2) 0.025(2) 0.020(2) -0.0051(18) 0.0069(18) -0.0035(18)
O2 0.030(3) 0.021(2) 0.025(2) -0.0060(19) 0.0142(19) -0.0094(19)
C11 0.022(3) 0.013(3) 0.022(3) 0.000(2) 0.001(2) 0.002(2)
C12 0.023(4) 0.031(4) 0.057(5) -0.012(4) 0.011(3) -0.014(3)
O3 0.017(2) 0.024(2) 0.018(2) -0.0037(18) 0.0035(17) 0.0011(17)

loop_
_atom_type_symbol
_atom_type_description
_atom_type_scat_dispersion_real
_atom_type_scat_dispersion_imag
_atom_type_scat_source
C C 0.0033 0.0016 'International Tables Vol C Tables 4.2.6.8 and 6.1.1.4'
H H 0.0000 0.0000 'International Tables Vol C Tables 4.2.6.8 and 6.1.1.4'
N N 0.0061 0.0033 'International Tables Vol C Tables 4.2.6.8 and 6.1.1.4'
O O 0.0106 0.0060 'International Tables Vol C Tables 4.2.6.8 and 6.1.1.4'
Zn Zn 0.2839 1.4301 'International Tables Vol C Tables 4.2.6.8 and 6.1.1.4'

loop_
_geom_angle_atom_site_label_1
_geom_angle_atom_site_label_2
_geom_angle_atom_site_label_3
_geom_angle
_geom_angle_site_symmetry_1
_geom_angle_site_symmetry_3
N9 Zn1 N9 180.000(1) 4_566 2_655
N9 Zn1 O1 86.73(18) 4_566 3_666
N9 Zn1 O1 93.27(18) 2_655 3_666
N9 Zn1 O1 93.27(18) 4_566 .
N9 Zn1 O1 86.73(18) 2_655 .
O1 Zn1 O1 180.00(10) 3_666 .
N9 Zn1 O3 89.78(17) 4_566 3_666
N9 Zn1 O3 90.22(17) 2_655 3_666
O1 Zn1 O3 88.94(15) 3_666 3_666
O1 Zn1 O3 91.06(15) . 3_666
N9 Zn1 O3 90.22(17) 4_566 .
N9 Zn1 O3 89.78(17) 2_655 .
O1 Zn1 O3 91.06(15) 3_666 .
O1 Zn1 O3 88.94(15) . .
O3 Zn1 O3 180.0 3_666 .
N9 Zn1 Zn2 73.90(12) 4_566 .
N9 Zn1 Zn2 106.10(12) 2_655 .
O1 Zn1 Zn2 118.33(10) 3_666 .
O1 Zn1 Zn2 61.67(10) . .
O3 Zn1 Zn2 146.47(10) 3_666 .
O3 Zn1 Zn2 33.53(10) . .
N9 Zn1 Zn2 23.96(12) 4_566 4_566
N9 Zn1 Zn2 156.04(12) 2_655 4_566
O1 Zn1 Zn2 71.02(11) 3_666 4_566
O1 Zn1 Zn2 108.98(11) . 4_566
O3 Zn1 Zn2 72.03(11) 3_666 4_566
O3 Zn1 Zn2 107.97(11) . 4_566
Zn2 Zn1 Zn2 97.397(9) . 4_566
O2 Zn2 O3 110.12(17) . .
O2 Zn2 N7 110.21(17) . .
O3 Zn2 N7 126.97(19) . .
O2 Zn2 N3 100.97(19) . 4_566
O3 Zn2 N3 102.22(17) . 4_566
N7 Zn2 N3 102.36(18) . 4_566
O2 Zn2 Zn1 85.35(12) . .
O3 Zn2 Zn1 38.17(12) . .
N7 Zn2 Zn1 163.50(14) . .
N3 Zn2 Zn1 79.11(12) 4_566 .
C2 N1 C6 119.5(5) . .
N3 C2 N1 128.7(5) . .
N3 C2 H2 115.6 . .
N1 C2 H2 115.6 . .
C2 N3 C4 112.4(5) . .
C2 N3 Zn2 121.3(4) . 4_565
C4 N3 Zn2 125.8(4) . 4_565
N3 C4 N9 126.3(5) . .
N3 C4 C5 124.2(5) . .
N9 C4 C5 109.5(5) . .
C4 C5 N7 108.3(5) . .
C4 C5 C6 118.8(5) . .
N7 C5 C6 132.8(5) . .
N6 C6 N1 118.3(5) . .
N6 C6 C5 125.4(5) . .
N1 C6 C5 116.2(5) . .
C6 N6 H6A 120.0 . .
C6 N6 H6B 120.0 . .
H6A N6 H6B 120.0 . .
C8 N7 C5 103.4(4) . .
C8 N7 Zn2 121.5(4) . .
C5 N7 Zn2 134.2(4) . .
N7 C8 N9 115.7(5) . .
N7 C8 H8 122.2 . .
N9 C8 H8 122.2 . .
C8 N9 C4 103.0(5) . .
C8 N9 Zn1 124.2(4) . 2_645
C4 N9 Zn1 132.6(4) . 2_645
C11 O1 Zn1 146.8(4) . .
C11 O2 Zn2 119.7(4) . .
O1 C11 O2 124.2(6) . .
O1 C11 C12 119.1(5) . .
O2 C11 C12 116.7(5) . .
C11 C12 H12A 109.5 . .
C11 C12 H12B 109.5 . .
H12A C12 H12B 109.5 . .
C11 C12 H12C 109.5 . .
H12A C12 H12C 109.5 . .
H12B C12 H12C 109.5 . .
C21A O3 C21B 25.0(4) . .
C21A O3 Zn2 116.2(7) . .
C21B O3 Zn2 116.2(5) . .
C21A O3 Zn1 134.3(6) . .
C21B O3 Zn1 121.8(3) . .
Zn2 O3 Zn1 108.30(18) . .
O4A C21A O3 118.2(14) . .
O4A C21A C22A 119.0(13) . .
O3 C21A C22A 122.8(12) . .
O4B C21B O3 121.2(9) . .
O4B C21B C22B 117.6(10) . .
O3 C21B C22B 121.1(10) . .
C21B C22B H22D 109.5 . .
C21B C22B H22E 109.5 . .
H22D C22B H22E 109.5 . .
C21B C22B H22F 109.5 . .
H22D C22B H22F 109.5 . .
H22E C22B H22F 109.5 . .

loop_
_geom_bond_atom_site_label_1
_geom_bond_atom_site_label_2
_geom_bond_distance
_geom_bond_site_symmetry_2
Zn1 N9 2.052(5) 4_566
Zn1 N9 2.052(5) 2_655
Zn1 O1 2.146(4) 3_666
Zn1 O1 2.146(4) .
Zn1 O3 2.196(4) 3_666
Zn1 O3 2.196(4) .
Zn1 Zn2 3.3734(6) .
Zn1 Zn2 5.9415(7) 4_566
Zn2 O2 1.957(4) .
Zn2 O3 1.963(4) .
Zn2 N7 1.994(4) .
Zn2 N3 2.046(5) 4_566
N1 C2 1.328(7) .
N1 C6 1.361(7) .
C2 N3 1.328(7) .
C2 H2 0.9300 .
N3 C4 1.361(7) .
N3 Zn2 2.046(5) 4_565
C4 N9 1.377(7) .
C4 C5 1.380(8) .
C5 N7 1.386(6) .
C5 C6 1.419(7) .
C6 N6 1.318(7) .
N6 H6A 0.8600 .
N6 H6B 0.8600 .
N7 C8 1.344(7) .
C8 N9 1.346(7) .
C8 H8 0.9300 .
N9 Zn1 2.052(5) 2_645
O1 C11 1.244(7) .
O2 C11 1.268(7) .
C11 C12 1.513(8) .
C12 H12A 0.9600 .
C12 H12B 0.9600 .
C12 H12C 0.9600 .
O3 C21A 1.273(9) .
O3 C21B 1.273(9) .
O4A C21A 1.255(11) .
C21A C22A 1.461(11) .
C22A H22A 0.9600 .
C22A H22B 0.9600 .
C22A H22C 0.9600 .
O4B C21B 1.255(11) .
C21B C22B 1.462(11) .
C22B H22D 0.9600 .
C22B H22E 0.9600 .
C22B H22F 0.9600 .

loop_
_geom_hbond_atom_site_label_D
_geom_hbond_atom_site_label_H
_geom_hbond_atom_site_label_A
_geom_hbond_distance_DH
_geom_hbond_distance_HA
_geom_hbond_distance_DA
_geom_hbond_angle_DHA
_geom_hbond_site_symmetry_A
N6 H6A N1 0.86 2.08 2.939(6) 174.2 3_765
N6 H6B O2 0.86 1.98 2.829(6) 171.2 .
